data_4509578
loop_
_publ_author_name
'Kanoo, Prakash'
'K. L., Gurunatha'
'Maji, Tapas Kumar'

_publ_section_title
;
 Temperature-Controlled Synthesis of Metal-Organic Coordination Polymers:
 Crystal Structure, Supramolecular Isomerism, and Porous Property
;
_journal_issue 9
_journal_name_full 'Crystal Growth &amp; Design'
_journal_page_first 4147
_journal_paper_doi 10.1021/cg900386q
_journal_volume 9
_journal_year 2009
_chemical_formula_sum 'C20 H19 N2 Ni O12 S2'
_chemical_formula_weight 602.20
_chemical_name_systematic
;
 ?
;
_space_group_IT_number 2
_symmetry_cell_setting triclinic
_symmetry_space_group_name_Hall '-P 1'
_symmetry_space_group_name_H-M 'P -1'
_atom_sites_solution_hydrogens geom
_atom_sites_solution_primary direct
_atom_sites_solution_secondary difmap
_audit_creation_method SHELXL-97
_cell_angle_alpha 83.034(2)
_cell_angle_beta 78.570(2)
_cell_angle_gamma 84.684(2)
_cell_formula_units_Z 2
_cell_length_a 7.6427(2)
_cell_length_b 11.3085(3)
_cell_length_c 14.3244(4)
_cell_measurement_temperature 293(2)
_cell_volume 1201.51(6)
_computing_cell_refinement SMART
_computing_data_collection 'SMART (Bruker,2000)'
_computing_data_reduction 'SAINT (Bruker,2000)'
_computing_molecular_graphics 'Mercury 1.4.1'
_computing_publication_material 'PLATON (Spek, 2003)'
_computing_structure_refinement 'SHELXL-97 (Sheldrick, 1997)'
_computing_structure_solution 'SIR-92 (Altomare et al. 1994)'
_diffrn_ambient_temperature 293(2)
_diffrn_measured_fraction_theta_full 0.979
_diffrn_measured_fraction_theta_max 0.979
_diffrn_radiation_monochromator graphite
_diffrn_radiation_source 'fine-focus sealed tube'
_diffrn_radiation_type MoK\a
_diffrn_radiation_wavelength 0.71073
_diffrn_reflns_av_R_equivalents 0.0478
_diffrn_reflns_av_sigmaI/netI 0.0539
_diffrn_reflns_limit_h_max 8
_diffrn_reflns_limit_h_min -8
_diffrn_reflns_limit_k_max 13
_diffrn_reflns_limit_k_min -13
_diffrn_reflns_limit_l_max 16
_diffrn_reflns_limit_l_min -16
_diffrn_reflns_number 12298
_diffrn_reflns_theta_full 24.60
_diffrn_reflns_theta_max 24.60
_diffrn_reflns_theta_min 1.46
_exptl_absorpt_coefficient_mu 1.050
_exptl_absorpt_correction_T_max 0.9812
_exptl_absorpt_correction_T_min 0.7888
_exptl_absorpt_correction_type empirical
_exptl_absorpt_process_details SADABS
_exptl_crystal_colour 'light green'
_exptl_crystal_density_diffrn 1.665
_exptl_crystal_density_method 'not measured'
_exptl_crystal_description 'needle shape'
_exptl_crystal_F_000 618
_exptl_crystal_size_max 0.1
_exptl_crystal_size_mid 0.06
_exptl_crystal_size_min 0.05
_refine_diff_density_max 0.643
_refine_diff_density_min -0.551
_refine_diff_density_rms 0.122
_refine_ls_extinction_method none
_refine_ls_goodness_of_fit_ref 1.055
_refine_ls_hydrogen_treatment mixed
_refine_ls_matrix_type full
_refine_ls_number_parameters 349
_refine_ls_number_reflns 3948
_refine_ls_number_restraints 2
_refine_ls_restrained_S_all 1.055
_refine_ls_R_factor_all 0.0838
_refine_ls_R_factor_gt 0.0528
_refine_ls_shift/su_max 0.001
_refine_ls_shift/su_mean 0.000
_refine_ls_structure_factor_coef Fsqd
_refine_ls_weighting_details 'calc w=1/[\s^2^(Fo^2^)+(0.1283P)^2^+0.0000P] where P=(Fo^2^+2Fc^2^)/3'
_refine_ls_weighting_scheme calc
_refine_ls_wR_factor_gt 0.1585
_refine_ls_wR_factor_ref 0.1958
_reflns_number_gt 2835
_reflns_number_total 3948
_reflns_threshold_expression >2sigma(I)
_cod_data_source_file cg900386qsup1.cif
_cod_data_source_block complex2
_cod_depositor_comments
;
The following automatic conversions were performed:
'__exptl_crystal_description' tag replaced with
'_exptl_crystal_description'.

Automatic conversion script
Id: cif_correct_tags 1440 2010-10-19 06:21:57Z saulius 
;
_cod_original_sg_symbol_H-M P-1
_cod_database_code 4509578

loop_
_symmetry_equiv_pos_as_xyz
'x, y, z'
'-x, -y, -z'

loop_
_atom_site_label
_atom_site_type_symbol
_atom_site_fract_x
_atom_site_fract_y
_atom_site_fract_z
_atom_site_U_iso_or_equiv
_atom_site_adp_type
_atom_site_occupancy
_atom_site_symmetry_multiplicity
_atom_site_calc_flag
_atom_site_refinement_flags
C1 C 0.7826(8) 0.1605(5) 0.2866(4) 0.0498(15) Uani 1 1 d .
H1 H 0.7061 0.1177 0.3349 0.060 Uiso 1 1 calc R
C2 C 0.9844(7) 0.1675(5) 0.1470(4) 0.0466(14) Uani 1 1 d .
H2 H 1.0516 0.1295 0.0962 0.056 Uiso 1 1 calc R
C3 C 0.7887(8) 0.2805(5) 0.2907(4) 0.0474(14) Uani 1 1 d .
H3 H 0.7188 0.3163 0.3420 0.057 Uiso 1 1 calc R
C4 C 0.9967(7) 0.2889(5) 0.1463(4) 0.0438(13) Uani 1 1 d .
H4 H 1.0721 0.3300 0.0964 0.053 Uiso 1 1 calc R
C5 C 0.8972(6) 0.3496(4) 0.2198(4) 0.0361(12) Uani 1 1 d .
C6 C 0.8147(8) -0.3419(5) 0.2979(4) 0.0485(14) Uani 1 1 d .
H6 H 0.7550 -0.3062 0.3516 0.058 Uiso 1 1 calc R
C7 C 0.9749(8) -0.3262(5) 0.1476(4) 0.0494(15) Uani 1 1 d .
H7 H 1.0315 -0.2795 0.0941 0.059 Uiso 1 1 calc R
C8 C 0.8190(8) -0.4629(5) 0.3018(4) 0.0473(14) Uani 1 1 d .
H8 H 0.7657 -0.5074 0.3574 0.057 Uiso 1 1 calc R
C9 C 0.9842(7) -0.4468(5) 0.1443(4) 0.0474(14) Uani 1 1 d .
H9 H 1.0448 -0.4797 0.0894 0.057 Uiso 1 1 calc R
C10 C 0.9040(6) -0.5200(4) 0.2220(4) 0.0380(12) Uani 1 1 d .
C11 C 0.4832(7) 0.2877(5) 0.1229(4) 0.0457(14) Uani 1 1 d .
C12 C 0.3866(8) 0.2813(6) 0.2123(5) 0.0595(17) Uani 1 1 d .
H12 H 0.3380 0.2102 0.2404 0.071 Uiso 1 1 calc R
C13 C 0.5641(8) 0.3936(5) 0.0787(5) 0.0563(16) Uani 1 1 d .
H13 H 0.6355 0.3947 0.0179 0.068 Uiso 1 1 calc R
C14 C 0.3574(7) 0.3873(5) 0.2658(4) 0.0490(15) Uani 1 1 d .
C15 C 0.5367(8) 0.4945(6) 0.1259(5) 0.0592(17) Uani 1 1 d .
H15 H 0.5884 0.5643 0.0969 0.071 Uiso 1 1 calc R
C16 C 0.4316(7) 0.4920(5) 0.2169(4) 0.0481(14) Uani 1 1 d .
C17 C 0.2588(9) 0.3830(6) 0.3573(5) 0.0644(18) Uani 1 1 d .
H17 H 0.2084 0.3130 0.3869 0.077 Uiso 1 1 calc R
C18 C 0.4018(8) 0.5975(6) 0.2676(5) 0.0569(16) Uani 1 1 d .
H18 H 0.4466 0.6692 0.2379 0.068 Uiso 1 1 calc R
C19 C 0.2358(9) 0.4837(6) 0.4043(5) 0.0634(18) Uani 1 1 d .
H19 H 0.1718 0.4815 0.4668 0.076 Uiso 1 1 calc R
C20 C 0.3088(8) 0.5909(6) 0.3582(4) 0.0505(15) Uani 1 1 d .
N1 N 0.8820(6) 0.1021(4) 0.2163(3) 0.0414(11) Uani 1 1 d .
N2 N 0.8898(6) -0.2713(4) 0.2226(4) 0.0428(11) Uani 1 1 d .
O1 O 0.6060(6) -0.0662(4) 0.2606(3) 0.0553(11) Uani 1 1 d D
H20 H 0.555(9) -0.033(6) 0.224(5) 0.066 Uiso 1 1 d .
H21 H 0.534(7) -0.124(4) 0.300(4) 0.066 Uiso 1 1 d D
O2 O 0.9083(6) -0.0982(4) 0.3616(4) 0.0601(12) Uani 1 1 d D
H23 H 1.004(9) -0.121(7) 0.370(5) 0.072 Uiso 1 1 d .
H24 H 0.815(6) -0.099(6) 0.416(3) 0.072 Uiso 1 1 d D
O3 O 0.8457(5) -0.0665(3) 0.0777(3) 0.0430(9) Uani 1 1 d .
H22 H 0.763(8) -0.095(5) 0.066(4) 0.052 Uiso 1 1 d .
O4 O 1.1573(5) -0.0968(3) 0.1788(3) 0.0585(12) Uani 1 1 d .
O5 O 0.4449(5) 0.0629(3) 0.1167(3) 0.0526(10) Uani 1 1 d .
O6 O 0.6910(5) 0.1538(3) 0.0094(3) 0.0563(11) Uani 1 1 d .
O7 O 0.3895(5) 0.2045(3) -0.0170(3) 0.0495(10) Uani 1 1 d .
O8 O 0.4128(6) 0.6972(4) 0.4835(3) 0.0690(13) Uani 1 1 d .
O9 O 0.0981(6) 0.7196(4) 0.4748(4) 0.0869(17) Uani 1 1 d .
O10 O 0.3109(6) 0.8213(4) 0.3544(3) 0.0695(13) Uani 1 1 d .
O11 O 0.6044(7) -0.1068(5) 0.5045(4) 0.0912(16) Uani 1 1 d .
O12 O 0.8948(18) -0.0914(9) 0.5979(8) 0.221(5) Uani 1 1 d .
S1 S 0.50240(17) 0.16662(12) 0.05295(11) 0.0424(4) Uani 1 1 d .
S2 S 0.2801(2) 0.71659(14) 0.42397(12) 0.0520(4) Uani 1 1 d .
Ni1 Ni 0.88097(8) -0.08424(5) 0.21986(5) 0.0401(3) Uani 1 1 d .

loop_
_atom_site_aniso_label
_atom_site_aniso_U_11
_atom_site_aniso_U_22
_atom_site_aniso_U_33
_atom_site_aniso_U_23
_atom_site_aniso_U_13
_atom_site_aniso_U_12
C1 0.070(4) 0.028(3) 0.049(4) -0.008(3) -0.004(3) -0.003(3)
C2 0.038(3) 0.037(3) 0.064(4) -0.021(3) 0.004(3) -0.006(2)
C3 0.064(4) 0.030(3) 0.048(4) -0.015(3) -0.006(3) 0.003(3)
C4 0.041(3) 0.033(3) 0.055(4) -0.013(3) 0.005(2) -0.005(2)
C5 0.042(3) 0.024(3) 0.047(3) -0.010(2) -0.018(2) 0.001(2)
C6 0.062(4) 0.031(3) 0.053(4) -0.009(3) -0.010(3) -0.001(3)
C7 0.054(3) 0.031(3) 0.060(4) -0.003(3) -0.004(3) -0.004(3)
C8 0.070(4) 0.027(3) 0.047(3) -0.006(3) -0.014(3) -0.005(3)
C9 0.048(3) 0.031(3) 0.063(4) -0.014(3) -0.003(3) -0.002(2)
C10 0.038(3) 0.026(3) 0.054(4) -0.009(3) -0.018(2) 0.001(2)
C11 0.046(3) 0.044(3) 0.052(4) -0.008(3) -0.021(3) -0.001(3)
C12 0.057(4) 0.055(4) 0.072(5) 0.000(3) -0.030(3) -0.003(3)
C13 0.067(4) 0.043(4) 0.067(4) -0.008(3) -0.027(3) -0.011(3)
C14 0.046(3) 0.051(4) 0.052(4) 0.003(3) -0.016(3) -0.009(3)
C15 0.066(4) 0.047(4) 0.071(5) -0.002(3) -0.025(3) -0.018(3)
C16 0.043(3) 0.048(4) 0.056(4) -0.002(3) -0.018(3) -0.006(3)
C17 0.069(4) 0.052(4) 0.072(5) 0.004(4) -0.019(4) -0.005(3)
C18 0.063(4) 0.050(4) 0.064(4) -0.003(3) -0.029(3) -0.002(3)
C19 0.068(4) 0.055(4) 0.069(5) -0.010(4) -0.019(3) 0.002(3)
C20 0.050(3) 0.055(4) 0.050(4) -0.012(3) -0.017(3) 0.005(3)
N1 0.046(2) 0.028(2) 0.055(3) -0.013(2) -0.016(2) -0.002(2)
N2 0.046(3) 0.025(2) 0.060(3) -0.015(2) -0.013(2) 0.000(2)
O1 0.051(3) 0.047(3) 0.066(3) 0.002(2) -0.013(2) -0.0028(19)
O2 0.068(3) 0.041(2) 0.079(3) -0.015(2) -0.033(3) 0.008(2)
O3 0.041(2) 0.034(2) 0.059(3) -0.0145(18) -0.0127(18) -0.0060(16)
O4 0.042(2) 0.034(2) 0.106(4) -0.017(2) -0.025(2) -0.0003(17)
O5 0.049(2) 0.037(2) 0.072(3) 0.002(2) -0.014(2) -0.0076(17)
O6 0.041(2) 0.042(2) 0.086(3) -0.010(2) -0.012(2) -0.0031(17)
O7 0.054(2) 0.039(2) 0.064(3) -0.012(2) -0.0267(19) -0.0026(18)
O8 0.082(3) 0.071(3) 0.060(3) -0.021(2) -0.028(2) 0.009(2)
O9 0.059(3) 0.059(3) 0.128(5) -0.021(3) 0.024(3) -0.004(2)
O10 0.078(3) 0.054(3) 0.081(3) 0.003(2) -0.027(2) -0.011(2)
O11 0.106(4) 0.076(4) 0.093(4) -0.011(3) -0.024(3) -0.001(3)
O12 0.348(15) 0.150(8) 0.195(9) -0.013(7) -0.118(9) -0.043(8)
S1 0.0395(7) 0.0303(7) 0.0614(10) -0.0073(7) -0.0169(6) -0.0038(6)
S2 0.0510(9) 0.0446(9) 0.0602(10) -0.0113(8) -0.0092(7) 0.0018(7)
Ni1 0.0406(4) 0.0221(4) 0.0622(6) -0.0139(3) -0.0161(3) 0.0003(3)

loop_
_atom_type_symbol
_atom_type_description
_atom_type_scat_dispersion_real
_atom_type_scat_dispersion_imag
_atom_type_scat_source
C C 0.0033 0.0016 'International Tables Vol C Tables 4.2.6.8 and 6.1.1.4'
H H 0.0000 0.0000 'International Tables Vol C Tables 4.2.6.8 and 6.1.1.4'
N N 0.0061 0.0033 'International Tables Vol C Tables 4.2.6.8 and 6.1.1.4'
O O 0.0106 0.0060 'International Tables Vol C Tables 4.2.6.8 and 6.1.1.4'
S S 0.1246 0.1234 'International Tables Vol C Tables 4.2.6.8 and 6.1.1.4'
Ni Ni 0.3393 1.1124 'International Tables Vol C Tables 4.2.6.8 and 6.1.1.4'

loop_
_geom_angle_atom_site_label_1
_geom_angle_atom_site_label_2
_geom_angle_atom_site_label_3
_geom_angle
_geom_angle_site_symmetry_3
N1 C1 C3 122.9(5) .
N1 C2 C4 123.6(5) .
C1 C3 C5 121.2(5) .
C2 C4 C5 120.2(5) .
C4 C5 C3 115.5(5) .
C4 C5 C10 122.3(5) 1_565
C3 C5 C10 122.2(5) 1_565
N2 C6 C8 124.4(5) .
N2 C7 C9 124.0(6) .
C6 C8 C10 119.7(6) .
C7 C9 C10 120.2(5) .
C9 C10 C8 115.8(5) .
C9 C10 C5 122.6(5) 1_545
C8 C10 C5 121.5(5) 1_545
C12 C11 C13 121.7(6) .
C12 C11 S1 120.8(5) .
C13 C11 S1 117.4(5) .
C11 C12 C14 119.9(6) .
C15 C13 C11 119.8(6) .
C17 C14 C16 122.7(6) .
C17 C14 C12 121.0(6) .
C16 C14 C12 116.3(5) .
C13 C15 C16 119.9(6) .
C15 C16 C14 122.3(6) .
C15 C16 C18 120.5(6) .
C14 C16 C18 117.1(6) .
C19 C17 C14 118.9(6) .
C20 C18 C16 119.5(6) .
C17 C19 C20 120.4(7) .
C18 C20 C19 121.4(6) .
C18 C20 S2 120.4(5) .
C19 C20 S2 118.2(5) .
C2 N1 C1 116.6(4) .
C2 N1 Ni1 122.5(3) .
C1 N1 Ni1 120.9(4) .
C6 N2 C7 115.7(5) .
C6 N2 Ni1 123.2(4) .
C7 N2 Ni1 121.1(4) .
O5 S1 O7 113.7(2) .
O5 S1 O6 112.3(2) .
O7 S1 O6 112.5(3) .
O5 S1 C11 107.6(3) .
O7 S1 C11 104.9(2) .
O6 S1 C11 105.0(2) .
O9 S2 O8 115.0(3) .
O9 S2 O10 111.1(3) .
O8 S2 O10 111.8(3) .
O9 S2 C20 105.8(3) .
O8 S2 C20 105.6(3) .
O10 S2 C20 106.9(3) .
O1 Ni1 O2 90.44(18) .
O1 Ni1 O4 178.25(15) .
O2 Ni1 O4 89.48(18) .
O1 Ni1 O3 87.94(16) .
O2 Ni1 O3 178.11(15) .
O4 Ni1 O3 92.11(16) .
O1 Ni1 N1 88.11(17) .
O2 Ni1 N1 88.33(17) .
O4 Ni1 N1 90.15(16) .
O3 Ni1 N1 90.64(16) .
O1 Ni1 N2 93.90(17) .
O2 Ni1 N2 91.40(18) .
O4 Ni1 N2 87.85(16) .
O3 Ni1 N2 89.68(16) .
N1 Ni1 N2 177.98(16) .

loop_
_geom_bond_atom_site_label_1
_geom_bond_atom_site_label_2
_geom_bond_distance
_geom_bond_site_symmetry_2
C1 N1 1.339(7) .
C1 C3 1.371(7) .
C2 N1 1.328(7) .
C2 C4 1.385(7) .
C3 C5 1.386(8) .
C4 C5 1.385(7) .
C5 C10 1.485(7) 1_565
C6 N2 1.327(7) .
C6 C8 1.360(7) .
C7 N2 1.332(7) .
C7 C9 1.365(7) .
C8 C10 1.398(7) .
C9 C10 1.379(8) .
C10 C5 1.485(7) 1_545
C11 C12 1.342(9) .
C11 C13 1.419(8) .
C11 S1 1.772(6) .
C12 C14 1.476(8) .
C13 C15 1.375(8) .
C14 C17 1.374(9) .
C14 C16 1.408(8) .
C15 C16 1.388(8) .
C16 C18 1.448(8) .
C17 C19 1.373(9) .
C18 C20 1.347(9) .
C19 C20 1.415(9) .
C20 S2 1.772(6) .
N1 Ni1 2.103(4) .
N2 Ni1 2.106(4) .
O1 Ni1 2.064(4) .
O2 Ni1 2.068(5) .
O3 Ni1 2.090(4) .
O4 Ni1 2.074(4) .
O5 S1 1.442(4) .
O6 S1 1.454(4) .
O7 S1 1.450(4) .
O8 S2 1.435(4) .
O9 S2 1.436(4) .
O10 S2 1.457(5) .
